data_1505407
loop_
_publ_author_name
'Knapp, Spencer'
'Abdo, Mohannad'
'Ajayi, Kehinde'
'Huhn, Richard A.'
'Emge, Thomas J.'
'Kim, Eun Ju'
'Hanover, John A.'

_publ_section_title
;
 Tautomeric modification of GlcNAc-thiazoline.
;
_journal_issue 12
_journal_name_full 'Organic letters'
_journal_page_first 2321
_journal_page_last 2324
_journal_paper_doi 10.1021/ol0706814
_journal_volume 9
_journal_year 2007
_chemical_formula_sum 'C20 H23 N3 O14 S2'
_chemical_formula_weight 593.53
_chemical_name_systematic
; 

 ? 

;
_space_group_IT_number 4
_symmetry_cell_setting monoclinic
_symmetry_space_group_name_Hall 'P 2yb'
_symmetry_space_group_name_H-M 'P 1 21 1'
_atom_sites_solution_hydrogens geom
_atom_sites_solution_primary direct
_atom_sites_solution_secondary difmap
_audit_creation_method SHELXL-97
_cell_angle_alpha 90.00
_cell_angle_beta 93.637(3)
_cell_angle_gamma 90.00
_cell_formula_units_Z 4
_cell_length_a 7.9893(14)
_cell_length_b 27.158(5)
_cell_length_c 11.724(2)
_cell_measurement_reflns_used 5525
_cell_measurement_temperature 100(2)
_cell_measurement_theta_max 29.13
_cell_measurement_theta_min 2.30
_cell_volume 2538.7(8)
_computing_cell_refinement 'Bruker SMART'
_computing_data_collection 'Bruker SMART'
_computing_data_reduction 'Bruker SAINT'
_computing_molecular_graphics 'Bruker SHELXTL'
_computing_publication_material 'Bruker SHELXTL'
_computing_structure_refinement 'SHELXL-97 (Sheldrick, 1997)'
_computing_structure_solution 'SHELXS-97 (Sheldrick, 1990)'
_diffrn_ambient_temperature 100(2)
_diffrn_measured_fraction_theta_full 0.999
_diffrn_measured_fraction_theta_max 0.999
_diffrn_measurement_device_type 'CCD area detector'
_diffrn_measurement_method 'phi and omega scans'
_diffrn_radiation_monochromator graphite
_diffrn_radiation_source 'fine-focus sealed tube'
_diffrn_radiation_type MoK\a
_diffrn_radiation_wavelength 0.71073
_diffrn_reflns_av_R_equivalents 0.0357
_diffrn_reflns_av_sigmaI/netI 0.0516
_diffrn_reflns_limit_h_max 9
_diffrn_reflns_limit_h_min -9
_diffrn_reflns_limit_k_max 33
_diffrn_reflns_limit_k_min -33
_diffrn_reflns_limit_l_max 14
_diffrn_reflns_limit_l_min -14
_diffrn_reflns_number 23372
_diffrn_reflns_theta_full 26.37
_diffrn_reflns_theta_max 26.37
_diffrn_reflns_theta_min 1.90
_diffrn_standards_decay_% 0
_diffrn_standards_interval_time 0
_diffrn_standards_number 0
_exptl_absorpt_coefficient_mu 0.287
_exptl_absorpt_correction_T_max 0.9999
_exptl_absorpt_correction_T_min 0.7819
_exptl_absorpt_correction_type multi-scan
_exptl_absorpt_process_details 'Bruker SAINT (SADABS)'
_exptl_crystal_colour colourless
_exptl_crystal_density_diffrn 1.553
_exptl_crystal_density_method 'not measured'
_exptl_crystal_description rod
_exptl_crystal_F_000 1232
_exptl_crystal_size_max 0.40
_exptl_crystal_size_mid 0.10
_exptl_crystal_size_min 0.09
_refine_diff_density_max 1.065
_refine_diff_density_min -0.655
_refine_diff_density_rms 0.076
_refine_ls_abs_structure_details 'Flack H D (1983), Acta Cryst. A39, 876-881'
_refine_ls_abs_structure_Flack -0.02(8)
_refine_ls_extinction_method none
_refine_ls_goodness_of_fit_ref 1.023
_refine_ls_hydrogen_treatment mixed
_refine_ls_matrix_type full
_refine_ls_number_parameters 705
_refine_ls_number_reflns 10345
_refine_ls_number_restraints 1120
_refine_ls_restrained_S_all 1.024
_refine_ls_R_factor_all 0.0779
_refine_ls_R_factor_gt 0.0631
_refine_ls_shift/su_max 0.003
_refine_ls_shift/su_mean 0.000
_refine_ls_structure_factor_coef Fsqd
_refine_ls_weighting_details 'calc w=1/[\s^2^(Fo^2^)+(0.0640P)^2^+4.2000P] where P=(Fo^2^+2Fc^2^)/3'
_refine_ls_weighting_scheme calc
_refine_ls_wR_factor_gt 0.1459
_refine_ls_wR_factor_ref 0.1564
_reflns_number_gt 8647
_reflns_number_total 10345
_reflns_threshold_expression >2sigma(I)
_cod_data_source_file ol0706814si20070320_042902.cif
_cod_data_source_block rich1
_cod_depositor_comments
;
The following automatic conversions were performed:

'_symmetry_cell_setting' value 'Monoclinic' changed to 'monoclinic'
according to /home/saulius/struct/CIF-dictionaries/cif_core.dic
dictionary named 'cif_core.dic' version 2.4.1 from 2010-06-29.

Automatic conversion script
Id: cif_fix_values 1715 2011-07-08 13:25:40Z adriana 
;
_cod_original_sg_symbol_H-M P2(1)
_cod_database_code 1505407

loop_
_symmetry_equiv_pos_as_xyz
'x, y, z'
'-x, y+1/2, -z'

loop_
_atom_site_label
_atom_site_type_symbol
_atom_site_fract_x
_atom_site_fract_y
_atom_site_fract_z
_atom_site_U_iso_or_equiv
_atom_site_adp_type
_atom_site_occupancy
_atom_site_symmetry_multiplicity
_atom_site_calc_flag
_atom_site_refinement_flags
S1 S -0.15121(17) 0.23106(9) 0.88327(14) 0.0718(6) Uani 1 1 d U
N1 N 0.1376(5) 0.26633(16) 0.8656(4) 0.0441(10) Uani 1 1 d U
H1N H 0.2199 0.2819 0.8345 0.053 Uiso 1 1 calc R
O1 O 0.0475(5) 0.16320(19) 0.9924(3) 0.0612(12) Uani 1 1 d U
C1 C 0.0105(8) 0.2144(3) 0.9968(5) 0.0606(16) Uani 1 1 d U
H1 H -0.0339 0.2220 1.0727 0.073 Uiso 1 1 calc R
C2 C 0.1586(7) 0.2469(2) 0.9806(5) 0.0557(15) Uani 1 1 d U
H2 H 0.1593 0.2747 1.0366 0.067 Uiso 1 1 calc R
C3 C 0.3257(6) 0.21858(19) 0.9956(4) 0.0399(11) Uani 1 1 d U
H3 H 0.4216 0.2406 0.9793 0.048 Uiso 1 1 calc R
C4 C 0.3266(6) 0.17246(18) 0.9203(4) 0.0353(10) Uani 1 1 d U
H4 H 0.4082 0.1478 0.9543 0.042 Uiso 1 1 calc R
C5 C 0.1515(7) 0.1489(2) 0.8998(4) 0.0423(12) Uani 1 1 d U
H5 H 0.0982 0.1604 0.8250 0.051 Uiso 1 1 calc R
C6 C 0.1640(9) 0.0944(2) 0.9003(5) 0.0595(17) Uani 1 1 d U
H6A H 0.2454 0.0836 0.8453 0.071 Uiso 1 1 calc R
H6B H 0.2035 0.0827 0.9774 0.071 Uiso 1 1 calc R
O2 O 0.0010(7) 0.07415(17) 0.8690(4) 0.0760(15) Uani 1 1 d U
O3 O 0.0710(7) 0.0057(2) 0.9494(7) 0.108(2) Uani 1 1 d U
C7 C -0.0312(8) 0.02953(19) 0.9007(6) 0.0514(15) Uani 1 1 d U
C8 C -0.1995(8) 0.0121(2) 0.8570(8) 0.075(2) Uani 1 1 d U
H8A H -0.1971 0.0043 0.7755 0.112 Uiso 1 1 calc R
H8B H -0.2825 0.0380 0.8675 0.112 Uiso 1 1 calc R
H8C H -0.2297 -0.0174 0.8990 0.112 Uiso 1 1 calc R
O4 O 0.3812(4) 0.19012(12) 0.8125(3) 0.0372(8) Uani 1 1 d U
O5 O 0.5334(5) 0.12147(14) 0.7906(3) 0.0493(9) Uani 1 1 d U
C9 C 0.4878(6) 0.16073(18) 0.7562(4) 0.0368(10) Uani 1 1 d U
C10 C 0.5380(7) 0.1866(2) 0.6514(5) 0.0484(13) Uani 1 1 d U
H10A H 0.6317 0.1690 0.6199 0.073 Uiso 1 1 calc R
H10B H 0.5724 0.2203 0.6710 0.073 Uiso 1 1 calc R
H10C H 0.4427 0.1874 0.5946 0.073 Uiso 1 1 calc R
O6 O 0.3375(5) 0.20369(15) 1.1138(3) 0.0497(9) Uani 1 1 d U
O7 O 0.6188(5) 0.20805(15) 1.1129(3) 0.0511(10) Uani 1 1 d U
C11 C 0.4946(8) 0.1994(2) 1.1638(5) 0.0467(13) Uani 1 1 d U
C12 C 0.4892(9) 0.1841(2) 1.2851(5) 0.0577(16) Uani 1 1 d U
H12A H 0.4606 0.1491 1.2888 0.087 Uiso 1 1 calc R
H12B H 0.4042 0.2035 1.3218 0.087 Uiso 1 1 calc R
H12C H 0.5992 0.1897 1.3249 0.087 Uiso 1 1 calc R
C13 C -0.0054(6) 0.2601(2) 0.8099(4) 0.0402(12) Uani 1 1 d U
C14 C -0.0357(7) 0.2789(2) 0.6920(5) 0.0467(13) Uani 1 1 d U
H14A H 0.0658 0.2952 0.6682 0.070 Uiso 1 1 calc R
H14B H -0.1284 0.3026 0.6895 0.070 Uiso 1 1 calc R
H14C H -0.0645 0.2515 0.6403 0.070 Uiso 1 1 calc R
S2 S 0.37918(14) 0.34228(5) 0.27424(10) 0.0400(3) Uani 1 1 d U
N2 N 0.6718(5) 0.30582(15) 0.3063(3) 0.0317(8) Uani 1 1 d U
H2N H 0.7590 0.2915 0.3419 0.038 Uiso 1 1 calc R
O8 O 0.5730(4) 0.41028(13) 0.1773(3) 0.0372(8) Uani 1 1 d U
C15 C 0.5307(6) 0.36047(19) 0.1690(4) 0.0356(11) Uani 1 1 d U
H15 H 0.4787 0.3541 0.0905 0.043 Uiso 1 1 calc R
C16 C 0.6811(6) 0.32555(19) 0.1900(4) 0.0352(10) Uani 1 1 d U
H16 H 0.6714 0.2979 0.1337 0.042 Uiso 1 1 calc R
C17 C 0.8470(6) 0.35246(18) 0.1783(4) 0.0326(10) Uani 1 1 d U
H17 H 0.9427 0.3297 0.1980 0.039 Uiso 1 1 calc R
C18 C 0.8627(5) 0.39824(18) 0.2533(3) 0.0311(10) Uani 1 1 d U
H18 H 0.9385 0.4226 0.2187 0.037 Uiso 1 1 calc R
C19 C 0.6913(5) 0.42251(17) 0.2710(4) 0.0304(10) Uani 1 1 d U
H19 H 0.6481 0.4109 0.3446 0.036 Uiso 1 1 calc R
C20 C 0.7042(6) 0.4778(2) 0.2717(5) 0.0463(13) Uani 1 1 d U
H20A H 0.8025 0.4878 0.3221 0.056 Uiso 1 1 calc R
H20B H 0.7225 0.4895 0.1934 0.056 Uiso 1 1 calc R
O9 O 0.5571(5) 0.50059(14) 0.3104(4) 0.0576(11) Uani 1 1 d U
O10 O 0.6850(5) 0.50756(18) 0.4854(4) 0.0645(12) Uani 1 1 d U
C21 C 0.5632(8) 0.5146(2) 0.4206(7) 0.0608(17) Uani 1 1 d U
C22 C 0.4037(9) 0.5393(3) 0.4492(9) 0.081(2) Uani 1 1 d U
H22A H 0.4132 0.5502 0.5290 0.122 Uiso 1 1 calc R
H22B H 0.3103 0.5161 0.4380 0.122 Uiso 1 1 calc R
H22C H 0.3832 0.5679 0.3991 0.122 Uiso 1 1 calc R
O11 O 0.9372(4) 0.38159(12) 0.3605(2) 0.0319(7) Uani 1 1 d U
O12 O 1.0867(5) 0.45169(18) 0.3823(4) 0.0617(12) Uani 1 1 d U
C23 C 1.0559(6) 0.4112(2) 0.4152(4) 0.0439(13) Uani 1 1 d U
C24 C 1.1363(7) 0.3849(2) 0.5158(4) 0.0507(14) Uani 1 1 d U
H24A H 1.2477 0.3989 0.5347 0.076 Uiso 1 1 calc R
H24B H 1.1473 0.3499 0.4977 0.076 Uiso 1 1 calc R
H24C H 1.0669 0.3887 0.5813 0.076 Uiso 1 1 calc R
O13 O 0.8449(4) 0.36548(12) 0.0588(2) 0.0303(7) Uani 1 1 d U
O14 O 1.1262(4) 0.37218(14) 0.0750(3) 0.0401(8) Uani 1 1 d U
C25 C 0.9964(5) 0.37507(17) 0.0171(4) 0.0291(9) Uani 1 1 d U
C26 C 0.9753(5) 0.39170(16) -0.1035(3) 0.0273(9) Uani 1 1 d U
H26A H 0.9391 0.4262 -0.1058 0.041 Uiso 1 1 calc R
H26B H 0.8906 0.3713 -0.1449 0.041 Uiso 1 1 calc R
H26C H 1.0823 0.3886 -0.1393 0.041 Uiso 1 1 calc R
C27 C 0.5312(6) 0.31021(18) 0.3544(4) 0.0301(9) Uani 1 1 d U
C28 C 0.5008(6) 0.28968(18) 0.4671(4) 0.0315(10) Uani 1 1 d U
H28A H 0.5939 0.2679 0.4922 0.047 Uiso 1 1 calc R
H28B H 0.3959 0.2709 0.4621 0.047 Uiso 1 1 calc R
H28C H 0.4923 0.3165 0.5222 0.047 Uiso 1 1 calc R
S3 S 0.48614(12) 0.33854(4) 0.80358(8) 0.0261(2) Uani 1 1 d U
O15 O 0.6328(6) 0.32241(17) 0.7535(6) 0.0862(17) Uani 1 1 d U
O16 O 0.4588(8) 0.32447(14) 0.9156(3) 0.0706(14) Uani 1 1 d U
O17 O 0.3446(6) 0.33046(15) 0.7269(4) 0.0733(15) Uani 1 1 d U
N3 N 0.6478(6) 0.40861(18) 0.6247(4) 0.0537(13) Uani 1 1 d DU
O18A O 0.8068(8) 0.4086(3) 0.6249(7) 0.0515(13) Uiso 0.50 1 d PDU
O18B O 0.7361(9) 0.3721(3) 0.6148(7) 0.0515(13) Uiso 0.50 1 d PDU
O19 O 0.5470(6) 0.40379(17) 0.5437(4) 0.0657(12) Uani 1 1 d DU
N4 N 0.5905(6) 0.55726(19) 0.8422(5) 0.0586(14) Uani 1 1 d U
O20 O 0.6937(6) 0.57649(17) 0.7854(6) 0.0851(17) Uani 1 1 d U
O21 O 0.5072(5) 0.57956(15) 0.9068(4) 0.0624(12) Uani 1 1 d U
C29 C 0.5139(5) 0.40383(16) 0.8111(3) 0.0249(8) Uani 1 1 d U
C30 C 0.5898(6) 0.43093(19) 0.7273(4) 0.0348(10) Uani 1 1 d U
C31 C 0.6171(6) 0.4808(2) 0.7382(5) 0.0468(13) Uani 1 1 d U
H31 H 0.6703 0.4987 0.6811 0.056 Uiso 1 1 calc R
C32 C 0.5659(6) 0.5033(2) 0.8324(5) 0.0440(12) Uani 1 1 d U
C33 C 0.4908(7) 0.4790(2) 0.9170(5) 0.0460(12) Uani 1 1 d U
H33 H 0.4573 0.4961 0.9824 0.055 Uiso 1 1 calc R
C34 C 0.4645(6) 0.42937(17) 0.9055(4) 0.0347(10) Uani 1 1 d U
H34 H 0.4113 0.4121 0.9636 0.042 Uiso 1 1 calc R
S4 S 1.01389(16) 0.22185(4) 0.38378(10) 0.0370(3) Uani 1 1 d U
O22 O 1.1620(4) 0.22385(14) 0.4599(4) 0.0502(9) Uani 1 1 d U
O23 O 1.0301(7) 0.24265(16) 0.2717(4) 0.0735(15) Uani 1 1 d U
O24 O 0.8629(4) 0.23959(12) 0.4342(2) 0.0344(7) Uani 1 1 d U
N5 N 1.0708(6) 0.13383(15) 0.5584(4) 0.0414(10) Uani 1 1 d U
O25 O 1.2047(7) 0.11561(16) 0.5953(4) 0.0735(15) Uani 1 1 d U
O26 O 0.9795(6) 0.15889(15) 0.6126(3) 0.0577(11) Uani 1 1 d U
N6 N 0.9159(7) 0.0069(2) 0.2807(5) 0.0768(17) Uani 1 1 d DU
O27A O 1.0135(13) -0.0233(4) 0.3371(9) 0.081(2) Uiso 0.50 1 d PDU
O27B O 0.8547(14) -0.0186(4) 0.3508(9) 0.081(2) Uiso 0.50 1 d PDU
O28A O 0.8129(10) -0.0149(3) 0.2235(7) 0.0594(15) Uiso 0.50 1 d PDU
O28B O 0.8848(11) 0.0022(3) 0.1705(6) 0.0594(15) Uiso 0.50 1 d PDU
C35 C 0.9772(5) 0.15760(18) 0.3598(4) 0.0328(10) Uani 1 1 d U
C36 C 1.0148(6) 0.12086(17) 0.4395(4) 0.0299(9) Uani 1 1 d U
C37 C 0.9970(7) 0.0716(2) 0.4151(5) 0.0429(12) Uani 1 1 d U
H37 H 1.0269 0.0471 0.4704 0.051 Uiso 1 1 calc R
C38 C 0.9340(6) 0.0596(2) 0.3071(5) 0.0456(13) Uani 1 1 d U
C39 C 0.8906(8) 0.0936(3) 0.2263(5) 0.0663(19) Uani 1 1 d U
H39 H 0.8452 0.0839 0.1528 0.080 Uiso 1 1 calc R
C40 C 0.9138(9) 0.1420(3) 0.2531(5) 0.0618(17) Uani 1 1 d U
H40 H 0.8853 0.1661 0.1964 0.074 Uiso 1 1 calc R

loop_
_atom_site_aniso_label
_atom_site_aniso_U_11
_atom_site_aniso_U_22
_atom_site_aniso_U_33
_atom_site_aniso_U_23
_atom_site_aniso_U_13
_atom_site_aniso_U_12
S1 0.0242(6) 0.1442(18) 0.0480(8) -0.0098(10) 0.0092(6) -0.0128(8)
N1 0.024(2) 0.044(2) 0.063(3) -0.016(2) -0.0086(19) 0.0039(17)
O1 0.056(2) 0.103(3) 0.0257(18) -0.001(2) 0.0120(17) -0.029(2)
C1 0.047(3) 0.098(5) 0.037(3) -0.017(3) 0.005(2) 0.002(3)
C2 0.041(3) 0.071(4) 0.053(3) -0.032(3) -0.013(2) 0.010(3)
C3 0.035(2) 0.041(3) 0.042(3) -0.016(2) -0.011(2) 0.002(2)
C4 0.043(3) 0.032(2) 0.031(2) -0.0057(18) 0.003(2) -0.008(2)
C5 0.050(3) 0.052(3) 0.025(2) -0.007(2) 0.007(2) -0.021(2)
C6 0.088(4) 0.050(3) 0.037(3) 0.013(2) -0.023(3) -0.039(3)
O2 0.098(3) 0.060(3) 0.065(3) 0.020(2) -0.033(2) -0.056(3)
O3 0.070(3) 0.050(3) 0.205(7) 0.037(4) 0.015(4) -0.004(3)
C7 0.056(3) 0.026(3) 0.076(4) 0.002(3) 0.036(3) 0.002(2)
C8 0.056(4) 0.043(3) 0.129(6) -0.009(4) 0.047(4) -0.020(3)
O4 0.0458(19) 0.0268(16) 0.0397(18) 0.0066(14) 0.0089(15) 0.0007(14)
O5 0.064(3) 0.040(2) 0.045(2) 0.0052(16) 0.0127(18) 0.0174(18)
C9 0.042(3) 0.034(3) 0.034(2) 0.002(2) 0.005(2) 0.004(2)
C10 0.041(3) 0.058(3) 0.048(3) 0.014(3) 0.015(2) 0.006(2)
O6 0.050(2) 0.057(2) 0.042(2) -0.0214(17) -0.0052(17) -0.0039(17)
O7 0.049(2) 0.061(2) 0.042(2) -0.0069(18) -0.0055(17) 0.0116(18)
C11 0.056(3) 0.043(3) 0.039(3) -0.016(2) -0.011(3) 0.003(2)
C12 0.074(4) 0.058(4) 0.040(3) -0.022(3) 0.000(3) 0.002(3)
C13 0.020(2) 0.058(3) 0.042(3) -0.026(2) -0.0005(19) 0.004(2)
C14 0.040(3) 0.048(3) 0.053(3) -0.020(2) 0.001(2) 0.009(2)
S2 0.0220(5) 0.0680(9) 0.0290(5) 0.0185(6) -0.0051(4) -0.0095(5)
N2 0.0304(19) 0.046(2) 0.0184(17) 0.0082(15) -0.0022(14) -0.0062(16)
O8 0.0241(15) 0.058(2) 0.0285(16) 0.0166(15) -0.0068(12) -0.0062(14)
C15 0.028(2) 0.057(3) 0.021(2) 0.0146(19) -0.0041(17) -0.012(2)
C16 0.039(2) 0.049(3) 0.0178(19) 0.0045(18) 0.0021(17) -0.011(2)
C17 0.029(2) 0.048(3) 0.0206(19) 0.0091(18) 0.0036(16) -0.0040(19)
C18 0.025(2) 0.047(3) 0.021(2) 0.0148(18) -0.0013(16) -0.0031(18)
C19 0.023(2) 0.040(2) 0.027(2) 0.0151(18) -0.0036(17) -0.0025(17)
C20 0.033(2) 0.047(3) 0.058(3) 0.020(2) -0.010(2) -0.006(2)
O9 0.034(2) 0.035(2) 0.101(3) 0.017(2) -0.012(2) 0.0072(15)
O10 0.047(2) 0.070(3) 0.077(3) 0.021(2) 0.006(2) -0.016(2)
C21 0.053(3) 0.025(3) 0.106(5) 0.013(3) 0.011(4) -0.003(2)
C22 0.057(4) 0.048(4) 0.141(7) 0.003(4) 0.018(4) 0.010(3)
O11 0.0206(14) 0.052(2) 0.0222(14) 0.0086(14) -0.0035(11) 0.0015(13)
O12 0.053(2) 0.076(3) 0.052(2) 0.018(2) -0.0269(19) -0.025(2)
C23 0.025(2) 0.071(4) 0.035(3) 0.010(3) -0.0036(19) 0.005(2)
C24 0.039(3) 0.075(4) 0.036(3) 0.002(3) -0.019(2) 0.015(3)
O13 0.0240(15) 0.0485(19) 0.0182(14) 0.0088(13) -0.0005(11) -0.0047(13)
O14 0.0230(16) 0.066(2) 0.0308(16) 0.0103(16) -0.0008(13) 0.0024(15)
C25 0.028(2) 0.034(2) 0.025(2) 0.0035(18) 0.0042(17) 0.0006(18)
C26 0.028(2) 0.031(2) 0.023(2) 0.0024(17) 0.0009(16) -0.0026(17)
C27 0.027(2) 0.039(3) 0.023(2) 0.0047(18) -0.0018(17) -0.0108(18)
C28 0.028(2) 0.043(3) 0.023(2) 0.0070(19) 0.0012(17) -0.0060(19)
S3 0.0239(5) 0.0322(5) 0.0221(5) -0.0015(4) 0.0004(4) 0.0013(4)
O15 0.055(3) 0.058(3) 0.148(5) -0.032(3) 0.030(3) 0.001(2)
O16 0.149(4) 0.032(2) 0.033(2) -0.0017(15) 0.019(2) -0.019(2)
O17 0.092(3) 0.045(2) 0.075(3) 0.011(2) -0.058(3) -0.022(2)
N3 0.065(3) 0.056(3) 0.043(2) 0.024(2) 0.026(2) 0.032(2)
O19 0.074(3) 0.059(3) 0.065(3) -0.026(2) 0.017(2) -0.028(2)
N4 0.036(2) 0.044(3) 0.093(4) 0.004(3) -0.013(3) -0.005(2)
O20 0.059(3) 0.051(3) 0.146(5) 0.023(3) 0.016(3) -0.016(2)
O21 0.049(2) 0.038(2) 0.097(3) -0.008(2) -0.013(2) 0.0011(19)
C29 0.0183(18) 0.032(2) 0.023(2) 0.0065(17) -0.0066(15) -0.0022(16)
C30 0.028(2) 0.044(3) 0.033(2) 0.018(2) 0.0041(18) 0.0107(19)
C31 0.030(2) 0.047(3) 0.064(3) 0.030(3) 0.010(2) 0.009(2)
C32 0.029(2) 0.042(3) 0.061(3) 0.002(2) -0.006(2) -0.005(2)
C33 0.057(3) 0.041(3) 0.038(3) -0.004(2) -0.011(2) -0.002(2)
C34 0.045(3) 0.030(2) 0.030(2) 0.0007(18) 0.005(2) -0.0072(19)
S4 0.0457(7) 0.0351(6) 0.0316(6) 0.0034(5) 0.0146(5) 0.0012(5)
O22 0.0353(18) 0.042(2) 0.073(3) -0.0022(19) 0.0023(17) -0.0091(16)
O23 0.128(4) 0.051(2) 0.047(2) 0.0139(19) 0.045(3) 0.027(3)
O24 0.0428(18) 0.0373(18) 0.0232(15) -0.0045(13) 0.0026(13) 0.0050(14)
N5 0.063(3) 0.030(2) 0.030(2) -0.0014(17) -0.008(2) -0.0029(19)
O25 0.102(4) 0.055(3) 0.058(3) -0.009(2) -0.046(3) 0.017(2)
O26 0.091(3) 0.053(2) 0.0286(19) -0.0082(18) 0.006(2) -0.003(2)
N6 0.061(3) 0.089(4) 0.081(4) -0.059(3) 0.005(3) -0.015(3)
C35 0.026(2) 0.043(3) 0.029(2) -0.0055(19) 0.0037(18) 0.0051(19)
C36 0.027(2) 0.037(2) 0.025(2) -0.0004(18) 0.0000(17) -0.0056(18)
C37 0.044(3) 0.040(3) 0.045(3) -0.010(2) 0.010(2) -0.010(2)
C38 0.021(2) 0.055(3) 0.061(3) -0.036(3) 0.004(2) -0.001(2)
C39 0.051(3) 0.089(4) 0.055(3) -0.046(3) -0.027(3) 0.035(3)
C40 0.077(4) 0.071(4) 0.036(3) -0.020(3) -0.009(3) 0.035(3)

loop_
_atom_type_symbol
_atom_type_description
_atom_type_scat_dispersion_real
_atom_type_scat_dispersion_imag
_atom_type_scat_source
C C 0.0033 0.0016 'International Tables Vol C Tables 4.2.6.8 and 6.1.1.4'
H H 0.0000 0.0000 'International Tables Vol C Tables 4.2.6.8 and 6.1.1.4'
N N 0.0061 0.0033 'International Tables Vol C Tables 4.2.6.8 and 6.1.1.4'
O O 0.0106 0.0060 'International Tables Vol C Tables 4.2.6.8 and 6.1.1.4'
S S 0.1246 0.1234 'International Tables Vol C Tables 4.2.6.8 and 6.1.1.4'

loop_
_geom_angle_atom_site_label_1
_geom_angle_atom_site_label_2
_geom_angle_atom_site_label_3
_geom_angle
C13 S1 C1 90.4(3)
C13 N1 C2 118.0(5)
C13 N1 H1N 121.0
C2 N1 H1N 121.0
C1 O1 C5 114.6(4)
O1 C1 C2 113.8(5)
O1 C1 S1 110.4(4)
C2 C1 S1 106.6(5)
O1 C1 H1 108.6
C2 C1 H1 108.6
S1 C1 H1 108.6
N1 C2 C1 106.7(4)
N1 C2 C3 109.7(5)
C1 C2 C3 112.2(6)
N1 C2 H2 109.4
C1 C2 H2 109.4
C3 C2 H2 109.4
O6 C3 C4 108.8(4)
O6 C3 C2 104.7(4)
C4 C3 C2 112.2(4)
O6 C3 H3 110.4
C4 C3 H3 110.4
C2 C3 H3 110.4
O4 C4 C3 104.2(4)
O4 C4 C5 108.8(4)
C3 C4 C5 113.0(4)
O4 C4 H4 110.2
C3 C4 H4 110.2
C5 C4 H4 110.2
O1 C5 C6 107.7(5)
O1 C5 C4 109.1(4)
C6 C5 C4 110.7(5)
O1 C5 H5 109.8
C6 C5 H5 109.8
C4 C5 H5 109.8
O2 C6 C5 108.7(6)
O2 C6 H6A 109.9
C5 C6 H6A 109.9
O2 C6 H6B 109.9
C5 C6 H6B 109.9
H6A C6 H6B 108.3
C7 O2 C6 118.5(5)
O3 C7 O2 120.9(6)
O3 C7 C8 125.8(6)
O2 C7 C8 112.9(6)
C7 C8 H8A 109.5
C7 C8 H8B 109.5
H8A C8 H8B 109.5
C7 C8 H8C 109.5
H8A C8 H8C 109.5
H8B C8 H8C 109.5
C9 O4 C4 117.4(4)
O5 C9 O4 123.2(4)
O5 C9 C10 127.5(5)
O4 C9 C10 109.3(4)
C9 C10 H10A 109.5
C9 C10 H10B 109.5
H10A C10 H10B 109.5
C9 C10 H10C 109.5
H10A C10 H10C 109.5
H10B C10 H10C 109.5
C11 O6 C3 116.3(4)
O7 C11 O6 122.2(5)
O7 C11 C12 126.9(5)
O6 C11 C12 110.9(5)
C11 C12 H12A 109.5
C11 C12 H12B 109.5
H12A C12 H12B 109.5
C11 C12 H12C 109.5
H12A C12 H12C 109.5
H12B C12 H12C 109.5
N1 C13 C14 120.9(5)
N1 C13 S1 114.9(4)
C14 C13 S1 124.1(4)
C13 C14 H14A 109.5
C13 C14 H14B 109.5
H14A C14 H14B 109.5
C13 C14 H14C 109.5
H14A C14 H14C 109.5
H14B C14 H14C 109.5
C27 S2 C15 91.7(2)
C27 N2 C16 117.8(4)
C27 N2 H2N 121.1
C16 N2 H2N 121.1
C15 O8 C19 114.9(3)
O8 C15 C16 113.7(4)
O8 C15 S2 112.2(3)
C16 C15 S2 105.4(3)
O8 C15 H15 108.4
C16 C15 H15 108.4
S2 C15 H15 108.4
N2 C16 C17 110.6(4)
N2 C16 C15 106.8(4)
C17 C16 C15 111.4(4)
N2 C16 H16 109.3
C17 C16 H16 109.3
C15 C16 H16 109.3
O13 C17 C18 110.8(4)
O13 C17 C16 104.3(3)
C18 C17 C16 112.2(4)
O13 C17 H17 109.8
C18 C17 H17 109.8
C16 C17 H17 109.8
O11 C18 C17 105.3(4)
O11 C18 C19 109.8(3)
C17 C18 C19 112.6(4)
O11 C18 H18 109.7
C17 C18 H18 109.7
C19 C18 H18 109.7
O8 C19 C20 106.0(4)
O8 C19 C18 110.0(4)
C20 C19 C18 111.4(4)
O8 C19 H19 109.8
C20 C19 H19 109.8
C18 C19 H19 109.8
O9 C20 C19 112.1(4)
O9 C20 H20A 109.2
C19 C20 H20A 109.2
O9 C20 H20B 109.2
C19 C20 H20B 109.2
H20A C20 H20B 107.9
C21 O9 C20 116.6(4)
O10 C21 O9 122.5(6)
O10 C21 C22 126.3(8)
O9 C21 C22 111.2(7)
C21 C22 H22A 109.5
C21 C22 H22B 109.5
H22A C22 H22B 109.5
C21 C22 H22C 109.5
H22A C22 H22C 109.5
H22B C22 H22C 109.5
C23 O11 C18 117.6(4)
O12 C23 O11 122.5(4)
O12 C23 C24 127.5(5)
O11 C23 C24 109.9(5)
C23 C24 H24A 109.5
C23 C24 H24B 109.5
H24A C24 H24B 109.5
C23 C24 H24C 109.5
H24A C24 H24C 109.5
H24B C24 H24C 109.5
C25 O13 C17 116.1(3)
O14 C25 O13 122.6(4)
O14 C25 C26 126.7(4)
O13 C25 C26 110.5(4)
C25 C26 H26A 109.5
C25 C26 H26B 109.5
H26A C26 H26B 109.5
C25 C26 H26C 109.5
H26A C26 H26C 109.5
H26B C26 H26C 109.5
N2 C27 C28 123.7(4)
N2 C27 S2 114.2(3)
C28 C27 S2 122.1(3)
C27 C28 H28A 109.5
C27 C28 H28B 109.5
H28A C28 H28B 109.5
C27 C28 H28C 109.5
H28A C28 H28C 109.5
H28B C28 H28C 109.5
O16 S3 O15 119.3(4)
O16 S3 O17 112.8(3)
O15 S3 O17 109.7(4)
O16 S3 C29 104.5(2)
O15 S3 C29 103.0(2)
O17 S3 C29 106.0(2)
O19 N3 O18B 101.3(6)
O19 N3 O18A 128.0(6)
O18B N3 O18A 54.5(5)
O19 N3 C30 117.6(4)
O18B N3 C30 129.3(5)
O18A N3 C30 111.8(6)
O18B O18A N3 60.8(4)
O18A O18B N3 64.7(5)
O21 N4 O20 123.5(5)
O21 N4 C32 118.1(5)
O20 N4 C32 118.4(6)
C34 C29 C30 117.2(4)
C34 C29 S3 119.7(3)
C30 C29 S3 123.1(4)
C31 C30 C29 121.8(5)
C31 C30 N3 115.6(4)
C29 C30 N3 122.6(5)
C32 C31 C30 117.9(5)
C32 C31 H31 121.1
C30 C31 H31 121.1
C31 C32 C33 123.2(5)
C31 C32 N4 117.8(5)
C33 C32 N4 119.0(5)
C32 C33 C34 118.5(5)
C32 C33 H33 120.8
C34 C33 H33 120.8
C33 C34 C29 121.5(5)
C33 C34 H34 119.3
C29 C34 H34 119.3
O22 S4 O23 115.6(3)
O22 S4 O24 113.9(2)
O23 S4 O24 111.3(2)
O22 S4 C35 104.8(2)
O23 S4 C35 105.2(3)
O24 S4 C35 104.7(2)
O26 N5 O25 125.6(4)
O26 N5 C36 118.3(4)
O25 N5 C36 116.0(4)
O28A N6 O27B 78.5(8)
O28A N6 O27A 110.4(8)
O27B N6 O27A 62.6(8)
O28A N6 O28B 46.4(5)
O27B N6 O28B 124.0(8)
O27A N6 O28B 121.1(8)
O28A N6 C38 131.4(7)
O27B N6 C38 117.2(7)
O27A N6 C38 117.7(7)
O28B N6 C38 108.3(7)
N6 O27A O27B 55.5(5)
N6 O27B O27A 61.9(6)
N6 O27B O28A 50.2(5)
O27A O27B O28A 92.4(8)
O28B O28A N6 73.2(6)
O28B O28A O27B 123.5(7)
N6 O28A O27B 51.2(5)
O28A O28B N6 60.4(5)
C40 C35 C36 116.1(5)
C40 C35 S4 119.1(4)
C36 C35 S4 124.7(4)
C37 C36 C35 123.0(4)
C37 C36 N5 116.7(4)
C35 C36 N5 120.2(4)
C38 C37 C36 116.8(5)
C38 C37 H37 121.6
C36 C37 H37 121.6
C39 C38 C37 123.1(5)
C39 C38 N6 120.0(5)
C37 C38 N6 116.9(6)
C38 C39 C40 118.2(5)
C38 C39 H39 120.9
C40 C39 H39 120.9
C39 C40 C35 122.7(6)
C39 C40 H40 118.7
C35 C40 H40 118.7

loop_
_geom_bond_atom_site_label_1
_geom_bond_atom_site_label_2
_geom_bond_distance
S1 C13 1.687(6)
S1 C1 1.851(7)
N1 C13 1.290(6)
N1 C2 1.448(8)
N1 H1N 0.8800
O1 C1 1.424(9)
O1 C5 1.460(6)
C1 C2 1.497(9)
C1 H1 1.0000
C2 C3 1.542(7)
C2 H2 1.0000
C3 O6 1.440(6)
C3 C4 1.533(6)
C3 H3 1.0000
C4 O4 1.445(6)
C4 C5 1.543(7)
C4 H4 1.0000
C5 C6 1.483(8)
C5 H5 1.0000
C6 O2 1.439(7)
C6 H6A 0.9900
C6 H6B 0.9900
O2 C7 1.298(7)
O3 C7 1.162(8)
C7 C8 1.485(10)
C8 H8A 0.9800
C8 H8B 0.9800
C8 H8C 0.9800
O4 C9 1.367(6)
O5 C9 1.189(6)
C9 C10 1.492(7)
C10 H10A 0.9800
C10 H10B 0.9800
C10 H10C 0.9800
O6 C11 1.356(7)
O7 C11 1.213(7)
C11 C12 1.484(8)
C12 H12A 0.9800
C12 H12B 0.9800
C12 H12C 0.9800
C13 C14 1.480(8)
C14 H14A 0.9800
C14 H14B 0.9800
C14 H14C 0.9800
S2 C27 1.724(5)
S2 C15 1.850(4)
N2 C27 1.294(6)
N2 C16 1.471(5)
N2 H2N 0.8800
O8 C15 1.396(6)
O8 C19 1.442(5)
C15 C16 1.538(7)
C15 H15 1.0000
C16 C17 1.528(6)
C16 H16 1.0000
C17 O13 1.444(5)
C17 C18 1.523(7)
C17 H17 1.0000
C18 O11 1.430(5)
C18 C19 1.545(6)
C18 H18 1.0000
C19 C20 1.505(7)
C19 H19 1.0000
C20 O9 1.427(7)
C20 H20A 0.9900
C20 H20B 0.9900
O9 C21 1.344(9)
O10 C21 1.211(8)
C21 C22 1.497(9)
C22 H22A 0.9800
C22 H22B 0.9800
C22 H22C 0.9800
O11 C23 1.371(6)
O12 C23 1.197(7)
C23 C24 1.488(7)
C24 H24A 0.9800
C24 H24B 0.9800
C24 H24C 0.9800
O13 C25 1.359(5)
O14 C25 1.205(5)
C25 C26 1.483(6)
C26 H26A 0.9800
C26 H26B 0.9800
C26 H26C 0.9800
C27 C28 1.468(6)
C28 H28A 0.9800
C28 H28B 0.9800
C28 H28C 0.9800
S3 O16 1.398(4)
S3 O15 1.413(5)
S3 O17 1.417(4)
S3 C29 1.788(4)
N3 O19 1.213(5)
N3 O18B 1.227(7)
N3 O18A 1.270(7)
N3 C30 1.449(7)
O18A O18B 1.144(10)
N4 O21 1.203(7)
N4 O20 1.211(7)
N4 C32 1.483(7)
C29 C34 1.384(6)
C29 C30 1.396(6)
C30 C31 1.375(8)
C31 C32 1.349(8)
C31 H31 0.9500
C32 C33 1.361(8)
C33 C34 1.369(7)
C33 H33 0.9500
C34 H34 0.9500
S4 O22 1.437(4)
S4 O23 1.443(4)
S4 O24 1.459(3)
S4 C35 1.789(5)
N5 O26 1.207(6)
N5 O25 1.232(6)
N5 C36 1.479(6)
N6 O28A 1.186(7)
N6 O27B 1.203(8)
N6 O27A 1.287(8)
N6 O28B 1.306(7)
N6 C38 1.468(8)
O27A O27B 1.296(15)
O27B O28A 1.512(13)
O28A O28B 0.988(11)
C35 C40 1.385(7)
C35 C36 1.387(7)
C36 C37 1.373(7)
C37 C38 1.372(8)
C37 H37 0.9500
C38 C39 1.352(9)
C39 C40 1.363(10)
C39 H39 0.9500
C40 H40 0.9500

loop_
_geom_hbond_atom_site_label_D
_geom_hbond_atom_site_label_H
_geom_hbond_atom_site_label_A
_geom_hbond_distance_DH
_geom_hbond_distance_HA
_geom_hbond_distance_DA
_geom_hbond_angle_DHA
N2 H2N O24 0.88 1.93 2.743(5) 152.6
N1 H1N O17 0.88 2.12 2.959(7) 159.8
N1 H1N O16 0.88 2.38 3.038(7) 132.1

loop_
_geom_torsion_atom_site_label_1
_geom_torsion_atom_site_label_2
_geom_torsion_atom_site_label_3
_geom_torsion_atom_site_label_4
_geom_torsion
C5 O1 C1 C2 -44.2(6)
C5 O1 C1 S1 75.7(5)
C13 S1 C1 O1 -107.7(4)
C13 S1 C1 C2 16.5(4)
C13 N1 C2 C1 11.3(7)
C13 N1 C2 C3 133.0(5)
O1 C1 C2 N1 104.4(5)
S1 C1 C2 N1 -17.6(5)
O1 C1 C2 C3 -15.6(7)
S1 C1 C2 C3 -137.7(4)
N1 C2 C3 O6 176.7(4)
C1 C2 C3 O6 -65.0(5)
N1 C2 C3 C4 -65.5(6)
C1 C2 C3 C4 52.8(6)
O6 C3 C4 O4 -157.9(4)
C2 C3 C4 O4 86.8(5)
O6 C3 C4 C5 84.1(5)
C2 C3 C4 C5 -31.2(6)
C1 O1 C5 C6 -174.5(4)
C1 O1 C5 C4 65.3(6)
O4 C4 C5 O1 -138.9(4)
C3 C4 C5 O1 -23.7(6)
O4 C4 C5 C6 102.8(5)
C3 C4 C5 C6 -141.9(5)
O1 C5 C6 O2 66.9(6)
C4 C5 C6 O2 -174.0(4)
C5 C6 O2 C7 -156.8(5)
C6 O2 C7 O3 -3.0(10)
C6 O2 C7 C8 -176.5(6)
C3 C4 O4 C9 140.9(4)
C5 C4 O4 C9 -98.3(5)
C4 O4 C9 O5 1.8(7)
C4 O4 C9 C10 -176.4(4)
C4 C3 O6 C11 89.9(5)
C2 C3 O6 C11 -150.1(4)
C3 O6 C11 O7 0.9(7)
C3 O6 C11 C12 179.7(4)
C2 N1 C13 C14 -180.0(5)
C2 N1 C13 S1 1.8(6)
C1 S1 C13 N1 -11.1(4)
C1 S1 C13 C14 170.8(5)
C19 O8 C15 C16 -42.0(5)
C19 O8 C15 S2 77.6(4)
C27 S2 C15 O8 -107.6(3)
C27 S2 C15 C16 16.7(3)
C27 N2 C16 C17 137.8(4)
C27 N2 C16 C15 16.4(6)
O8 C15 C16 N2 103.1(4)
S2 C15 C16 N2 -20.3(4)
O8 C15 C16 C17 -17.8(5)
S2 C15 C16 C17 -141.2(3)
N2 C16 C17 O13 174.8(4)
C15 C16 C17 O13 -66.7(4)
N2 C16 C17 C18 -65.2(5)
C15 C16 C17 C18 53.4(5)
O13 C17 C18 O11 -154.8(3)
C16 C17 C18 O11 89.0(4)
O13 C17 C18 C19 85.6(4)
C16 C17 C18 C19 -30.6(5)
C15 O8 C19 C20 -174.0(4)
C15 O8 C19 C18 65.5(4)
O11 C18 C19 O8 -142.1(3)
C17 C18 C19 O8 -25.1(5)
O11 C18 C19 C20 100.7(4)
C17 C18 C19 C20 -142.3(4)
O8 C19 C20 O9 72.1(5)
C18 C19 C20 O9 -168.3(4)
C19 C20 O9 C21 98.1(5)
C20 O9 C21 O10 -1.5(8)
C20 O9 C21 C22 178.2(5)
C17 C18 O11 C23 140.0(4)
C19 C18 O11 C23 -98.4(4)
C18 O11 C23 O12 7.3(7)
C18 O11 C23 C24 -171.9(4)
C18 C17 O13 C25 79.9(5)
C16 C17 O13 C25 -159.1(4)
C17 O13 C25 O14 1.3(7)
C17 O13 C25 C26 -175.5(4)
C16 N2 C27 C28 176.2(4)
C16 N2 C27 S2 -3.4(5)
C15 S2 C27 N2 -8.6(4)
C15 S2 C27 C28 171.8(4)
O19 N3 O18A O18B -75.3(8)
C30 N3 O18A O18B 123.5(6)
O19 N3 O18B O18A 129.0(6)
C30 N3 O18B O18A -90.3(8)
O16 S3 C29 C34 -16.1(5)
O15 S3 C29 C34 -141.5(4)
O17 S3 C29 C34 103.3(4)
O16 S3 C29 C30 161.3(4)
O15 S3 C29 C30 36.0(5)
O17 S3 C29 C30 -79.2(4)
C34 C29 C30 C31 0.9(7)
S3 C29 C30 C31 -176.7(4)
C34 C29 C30 N3 179.7(4)
S3 C29 C30 N3 2.2(6)
O19 N3 C30 C31 -95.2(6)
O18B N3 C30 C31 129.4(7)
O18A N3 C30 C31 68.1(6)
O19 N3 C30 C29 85.9(6)
O18B N3 C30 C29 -49.5(9)
O18A N3 C30 C29 -110.8(6)
C29 C30 C31 C32 -0.9(7)
N3 C30 C31 C32 -179.8(4)
C30 C31 C32 C33 0.7(8)
C30 C31 C32 N4 -178.1(4)
O21 N4 C32 C31 159.9(5)
O20 N4 C32 C31 -20.5(8)
O21 N4 C32 C33 -18.9(8)
O20 N4 C32 C33 160.7(6)
C31 C32 C33 C34 -0.5(8)
N4 C32 C33 C34 178.2(5)
C32 C33 C34 C29 0.6(8)
C30 C29 C34 C33 -0.7(7)
S3 C29 C34 C33 176.9(4)
O28A N6 O27A O27B -64.4(9)
O28B N6 O27A O27B -115.0(10)
C38 N6 O27A O27B 108.0(9)
O28A N6 O27B O27A 120.3(9)
O28B N6 O27B O27A 110.6(10)
C38 N6 O27B O27A -108.8(8)
O27A N6 O27B O28A -120.3(9)
O28B N6 O27B O28A -9.7(9)
C38 N6 O27B O28A 130.8(8)
N6 O27A O27B O28A 41.6(5)
O27B N6 O28A O28B -168.8(10)
O27A N6 O28A O28B -114.0(10)
C38 N6 O28A O28B 74.9(11)
O27A N6 O28A O27B 54.8(9)
O28B N6 O28A O27B 168.8(10)
C38 N6 O28A O27B -116.3(10)
N6 O27B O28A O28B 12.8(11)
O27A O27B O28A O28B -36.8(14)
O27A O27B O28A N6 -49.6(7)
O27B O28A O28B N6 -10.4(9)
O27B N6 O28B O28A 13.2(12)
O27A N6 O28B O28A 89.2(11)
C38 N6 O28B O28A -130.3(8)
O22 S4 C35 C40 -144.4(4)
O23 S4 C35 C40 -22.1(5)
O24 S4 C35 C40 95.3(4)
O22 S4 C35 C36 32.4(4)
O23 S4 C35 C36 154.8(4)
O24 S4 C35 C36 -87.8(4)
C40 C35 C36 C37 2.2(7)
S4 C35 C36 C37 -174.7(4)
C40 C35 C36 N5 -175.3(5)
S4 C35 C36 N5 7.8(6)
O26 N5 C36 C37 -119.6(5)
O25 N5 C36 C37 56.9(6)
O26 N5 C36 C35 58.1(6)
O25 N5 C36 C35 -125.5(5)
C35 C36 C37 C38 -2.0(7)
N5 C36 C37 C38 175.6(4)
C36 C37 C38 C39 0.1(8)
C36 C37 C38 N6 179.7(5)
O28A N6 C38 C39 -36.3(11)
O27B N6 C38 C39 -135.2(8)
O27A N6 C38 C39 153.1(8)
O28B N6 C38 C39 11.1(8)
O28A N6 C38 C37 144.1(8)
O27B N6 C38 C37 45.3(9)
O27A N6 C38 C37 -26.4(9)
O28B N6 C38 C37 -168.5(6)
C37 C38 C39 C40 1.3(9)
N6 C38 C39 C40 -178.2(6)
C38 C39 C40 C35 -1.0(10)
C36 C35 C40 C39 -0.6(9)
S4 C35 C40 C39 176.5(5)
